data_4064920
loop_
_publ_author_name
'Safa, Muhieddine'
'Jennings, Michael C.'
'Puddephatt, Richard J.'

_publ_section_title
;
 The Chemistry of [PtMe2(1,2-bis(2-pyridyl)ethane)]: Remarkable Impact of
 an Easily Dissociated Chelate Ligand
;
_journal_issue 21
_journal_name_full Organometallics
_journal_page_first 5625
_journal_paper_doi 10.1021/om200427b
_journal_volume 30
_journal_year 2011
_chemical_formula_moiety '2(C12 H12 I2 N2 Pt), C Cl2'
_chemical_formula_sum 'C12.5 H12 Cl I2 N2 Pt'
_chemical_formula_weight 674.58
_chemical_name_systematic
; 
 ? 
;
_space_group_IT_number 15
_symmetry_cell_setting monoclinic
_symmetry_space_group_name_Hall '-C 2yc'
_symmetry_space_group_name_H-M 'C 1 2/c 1'
_atom_sites_solution_hydrogens geom
_atom_sites_solution_primary direct
_atom_sites_solution_secondary difmap
_audit_creation_method SHELXL-97
_cell_angle_alpha 90.00
_cell_angle_beta 124.058(3)
_cell_angle_gamma 90.00
_cell_formula_units_Z 8
_cell_length_a 21.9251(15)
_cell_length_b 10.4654(7)
_cell_length_c 17.4164(12)
_cell_measurement_reflns_used 43536
_cell_measurement_temperature 150(2)
_cell_measurement_theta_max 27.48
_cell_measurement_theta_min 2.04
_cell_volume 3310.8(4)
_computing_cell_refinement 'DENZO-SMN (Otwinowski & Minor, 1997)'
_computing_data_collection 'COLLECT (Nonius, 1997-2001)'
_computing_data_reduction DENZO-SMN
_computing_molecular_graphics 'SHELXTL/PC (Sheldrick, 2001)'
_computing_publication_material SHELXTL/PC
_computing_structure_refinement 'SHELXL-97 (Sheldrick, 1997)'
_computing_structure_solution 'SHELXS-97 (Sheldrick, 1997)'
_diffrn_ambient_temperature 150(2)
_diffrn_measured_fraction_theta_full 0.998
_diffrn_measured_fraction_theta_max 0.998
_diffrn_measurement_device_type 'Nonius Kappa-CCD'
_diffrn_measurement_method '\f scans, and \w scans with \k offsets'
_diffrn_radiation_monochromator graphite
_diffrn_radiation_source 'fine-focus sealed tube'
_diffrn_radiation_type MoK\a
_diffrn_radiation_wavelength 0.71073
_diffrn_reflns_av_R_equivalents 0.099
_diffrn_reflns_av_sigmaI/netI 0.0672
_diffrn_reflns_limit_h_max 26
_diffrn_reflns_limit_h_min -25
_diffrn_reflns_limit_k_max 12
_diffrn_reflns_limit_k_min -12
_diffrn_reflns_limit_l_max 20
_diffrn_reflns_limit_l_min -20
_diffrn_reflns_number 18374
_diffrn_reflns_theta_full 25.03
_diffrn_reflns_theta_max 25.03
_diffrn_reflns_theta_min 2.82
_diffrn_standards_number 0
_exptl_absorpt_coefficient_mu 12.354
_exptl_absorpt_correction_T_max 0.7476
_exptl_absorpt_correction_T_min 0.1675
_exptl_absorpt_correction_type multi-scan
_exptl_absorpt_process_details 'DENZO-SMN (Otwinowski & Minor, 1997)'
_exptl_crystal_colour yellow
_exptl_crystal_density_diffrn 2.707
_exptl_crystal_density_method 'not measured'
_exptl_crystal_description plate
_exptl_crystal_F_000 2416
_exptl_crystal_size_max 0.22
_exptl_crystal_size_mid 0.09
_exptl_crystal_size_min 0.03
_refine_diff_density_max 2.486
_refine_diff_density_min -1.495
_refine_diff_density_rms 0.265
_refine_ls_extinction_method none
_refine_ls_goodness_of_fit_ref 0.981
_refine_ls_hydrogen_treatment constr
_refine_ls_matrix_type full
_refine_ls_number_parameters 168
_refine_ls_number_reflns 2937
_refine_ls_number_restraints 0
_refine_ls_restrained_S_all 0.981
_refine_ls_R_factor_all 0.0701
_refine_ls_R_factor_gt 0.0452
_refine_ls_shift/su_max 0.001
_refine_ls_shift/su_mean 0.000
_refine_ls_structure_factor_coef Fsqd
_refine_ls_weighting_details 'calc w=1/[\s^2^(Fo^2^)+(0.0661P)^2^] where P=(Fo^2^+2Fc^2^)/3'
_refine_ls_weighting_scheme calc
_refine_ls_wR_factor_gt 0.1054
_refine_ls_wR_factor_ref 0.1156
_reflns_number_gt 2180
_reflns_number_total 2937
_reflns_threshold_expression I>2\s(I)
_cod_data_source_file om200427b_si_001.cif
_cod_data_source_block 5a1
_cod_depositor_comments
;
The following automatic conversions were performed:

'_symmetry_cell_setting' value 'Monoclinic' changed to 'monoclinic'
according to /home/saulius/struct/CIF-dictionaries/cif_core.dic
dictionary named 'cif_core.dic' version 2.4.1 from 2010-06-29.

Automatic conversion script
Id: cif_fix_values 1715 2011-07-08 13:25:40Z adriana 
;
_cod_original_sg_symbol_H-M 'C 2/c'
_cod_original_formula_sum 'C12.50 H12 Cl I2 N2 Pt'
_cod_database_code 4064920

loop_
_symmetry_equiv_pos_as_xyz
'x, y, z'
'-x, y, -z+1/2'
'x+1/2, y+1/2, z'
'-x+1/2, y+1/2, -z+1/2'
'-x, -y, -z'
'x, -y, z-1/2'
'-x+1/2, -y+1/2, -z'
'x+1/2, -y+1/2, z-1/2'

loop_
_atom_site_label
_atom_site_type_symbol
_atom_site_fract_x
_atom_site_fract_y
_atom_site_fract_z
_atom_site_U_iso_or_equiv
_atom_site_adp_type
_atom_site_occupancy
_atom_site_symmetry_multiplicity
_atom_site_calc_flag
_atom_site_refinement_flags
Pt Pt 0.70913(2) 0.60045(4) 0.72054(3) 0.02860(17) Uani 1 1 d .
I1 I 0.83294(4) 0.56400(8) 0.87734(5) 0.0369(2) Uani 1 1 d .
I2 I 0.63237(4) 0.59693(7) 0.79251(5) 0.0367(2) Uani 1 1 d .
N11 N 0.6169(5) 0.6244(8) 0.5906(6) 0.032(2) Uani 1 1 d .
C12 C 0.5790(6) 0.7334(11) 0.5731(8) 0.036(3) Uani 1 1 d .
H12A H 0.5911 0.7893 0.6227 0.044 Uiso 1 1 calc R
C13 C 0.5214(6) 0.7659(13) 0.4819(9) 0.049(4) Uani 1 1 d .
H13A H 0.4960 0.8447 0.4698 0.059 Uiso 1 1 calc R
C14 C 0.5021(6) 0.6836(15) 0.4110(9) 0.051(4) Uani 1 1 d .
H14A H 0.4636 0.7039 0.3490 0.061 Uiso 1 1 calc R
C15 C 0.5395(6) 0.5722(14) 0.4314(9) 0.051(4) Uani 1 1 d .
H15A H 0.5253 0.5125 0.3831 0.061 Uiso 1 1 calc R
C16 C 0.5980(6) 0.5425(12) 0.5206(9) 0.038(3) Uani 1 1 d .
C17 C 0.6368(7) 0.4156(11) 0.5425(10) 0.053(4) Uani 1 1 d .
H17A H 0.6167 0.3722 0.4824 0.063 Uiso 1 1 calc R
H17B H 0.6205 0.3650 0.5760 0.063 Uiso 1 1 calc R
C18 C 0.7204(6) 0.4013(10) 0.5972(9) 0.040(3) Uani 1 1 d .
H18A H 0.7390 0.3748 0.6613 0.048 Uiso 1 1 calc R
H18B H 0.7324 0.3324 0.5688 0.048 Uiso 1 1 calc R
C19 C 0.7595(6) 0.5205(11) 0.6008(7) 0.034(3) Uani 1 1 d .
C20 C 0.7945(5) 0.5359(11) 0.5558(8) 0.032(3) Uani 1 1 d .
H20A H 0.7915 0.4697 0.5164 0.039 Uiso 1 1 calc R
C21 C 0.8335(6) 0.6447(13) 0.5665(9) 0.044(3) Uani 1 1 d .
H21A H 0.8567 0.6544 0.5343 0.053 Uiso 1 1 calc R
C22 C 0.8384(6) 0.7371(12) 0.6232(8) 0.044(3) Uani 1 1 d .
H22A H 0.8663 0.8118 0.6323 0.052 Uiso 1 1 calc R
C23 C 0.8030(6) 0.7246(10) 0.6693(8) 0.036(3) Uani 1 1 d .
H23A H 0.8050 0.7912 0.7078 0.043 Uiso 1 1 calc R
N24 N 0.7655(5) 0.6147(8) 0.6575(6) 0.031(2) Uani 1 1 d .
C30 C 0.5000 1.115(2) 0.2500 0.109(12) Uani 1 2 d S
Cl31 Cl 0.4698(3) 1.0227(4) 0.3051(3) 0.0887(14) Uani 1 1 d .

loop_
_atom_site_aniso_label
_atom_site_aniso_U_11
_atom_site_aniso_U_22
_atom_site_aniso_U_33
_atom_site_aniso_U_23
_atom_site_aniso_U_13
_atom_site_aniso_U_12
Pt 0.0256(3) 0.0296(3) 0.0304(3) 0.0009(2) 0.0156(2) 0.00005(18)
I1 0.0292(4) 0.0435(5) 0.0353(4) 0.0047(4) 0.0164(4) 0.0040(3)
I2 0.0326(4) 0.0428(5) 0.0386(5) 0.0024(4) 0.0222(4) 0.0008(3)
N11 0.040(6) 0.026(5) 0.037(6) 0.005(5) 0.027(5) -0.002(4)
C12 0.032(7) 0.040(7) 0.044(7) 0.002(6) 0.025(6) -0.004(5)
C13 0.024(7) 0.052(8) 0.051(8) 0.016(7) 0.008(6) 0.007(6)
C14 0.025(7) 0.085(11) 0.034(7) 0.019(8) 0.010(6) -0.009(7)
C15 0.026(7) 0.072(10) 0.041(8) -0.011(7) 0.009(6) -0.011(7)
C16 0.020(6) 0.042(7) 0.050(8) 0.001(7) 0.019(6) -0.007(5)
C17 0.050(8) 0.046(8) 0.063(9) -0.021(7) 0.033(7) -0.023(6)
C18 0.039(7) 0.039(7) 0.040(7) -0.001(6) 0.021(6) 0.000(5)
C19 0.026(6) 0.048(8) 0.027(6) 0.001(6) 0.014(5) 0.005(5)
C20 0.032(6) 0.037(7) 0.038(7) -0.001(6) 0.026(6) 0.003(5)
C21 0.048(8) 0.051(8) 0.047(8) -0.009(7) 0.035(7) -0.019(7)
C22 0.047(8) 0.036(7) 0.045(8) 0.009(6) 0.024(6) -0.015(6)
C23 0.028(6) 0.028(6) 0.034(7) -0.001(5) 0.006(5) 0.000(5)
N24 0.033(6) 0.027(5) 0.026(5) 0.006(4) 0.012(4) 0.003(4)
C30 0.12(2) 0.050(14) 0.24(4) 0.000 0.15(3) 0.000
Cl31 0.124(4) 0.069(3) 0.104(3) 0.008(3) 0.082(3) 0.004(3)

loop_
_atom_type_symbol
_atom_type_description
_atom_type_scat_dispersion_real
_atom_type_scat_dispersion_imag
_atom_type_scat_source
C C 0.0033 0.0016 'International Tables Vol C Tables 4.2.6.8 and 6.1.1.4'
H H 0.0000 0.0000 'International Tables Vol C Tables 4.2.6.8 and 6.1.1.4'
N N 0.0061 0.0033 'International Tables Vol C Tables 4.2.6.8 and 6.1.1.4'
Cl Cl 0.1484 0.1585 'International Tables Vol C Tables 4.2.6.8 and 6.1.1.4'
I I -0.4742 1.8119 'International Tables Vol C Tables 4.2.6.8 and 6.1.1.4'
Pt Pt -1.7033 8.3905 'International Tables Vol C Tables 4.2.6.8 and 6.1.1.4'

loop_
_geom_angle_atom_site_label_1
_geom_angle_atom_site_label_2
_geom_angle_atom_site_label_3
_geom_angle
_geom_angle_site_symmetry_3
N11 Pt N24 85.3(3) .
N11 Pt I1 174.2(3) .
N24 Pt I1 89.1(2) .
N11 Pt I2 91.7(3) .
N24 Pt I2 175.8(2) .
I1 Pt I2 93.95(3) .
C12 N11 C16 119.7(10) .
C12 N11 Pt 117.4(8) .
C16 N11 Pt 122.5(7) .
N11 C12 C13 120.8(12) .
N11 C12 H12A 119.6 .
C13 C12 H12A 119.6 .
C14 C13 C12 119.7(12) .
C14 C13 H13A 120.2 .
C12 C13 H13A 120.2 .
C15 C14 C13 118.1(12) .
C15 C14 H14A 120.9 .
C13 C14 H14A 120.9 .
C14 C15 C16 122.1(13) .
C14 C15 H15A 118.9 .
C16 C15 H15A 118.9 .
N11 C16 C15 119.5(11) .
N11 C16 C17 119.1(11) .
C15 C16 C17 121.2(12) .
C16 C17 C18 123.7(10) .
C16 C17 H17A 106.4 .
C18 C17 H17A 106.4 .
C16 C17 H17B 106.4 .
C18 C17 H17B 106.4 .
H17A C17 H17B 106.5 .
C19 C18 C17 113.8(9) .
C19 C18 H18A 108.8 .
C17 C18 H18A 108.8 .
C19 C18 H18B 108.8 .
C17 C18 H18B 108.8 .
H18A C18 H18B 107.7 .
N24 C19 C20 118.3(10) .
N24 C19 C18 117.3(10) .
C20 C19 C18 124.2(11) .
C21 C20 C19 121.5(11) .
C21 C20 H20A 119.3 .
C19 C20 H20A 119.3 .
C22 C21 C20 119.0(12) .
C22 C21 H21A 120.5 .
C20 C21 H21A 120.5 .
C21 C22 C23 120.8(11) .
C21 C22 H22A 119.6 .
C23 C22 H22A 119.6 .
N24 C23 C22 118.3(11) .
N24 C23 H23A 120.8 .
C22 C23 H23A 120.8 .
C19 N24 C23 122.1(10) .
C19 N24 Pt 119.6(7) .
C23 N24 Pt 118.1(8) .
Cl31 C30 Cl31 112.0(12) 2_655

loop_
_geom_bond_atom_site_label_1
_geom_bond_atom_site_label_2
_geom_bond_distance
_geom_bond_site_symmetry_2
Pt N11 2.036(9) .
Pt N24 2.067(9) .
Pt I1 2.5824(8) .
Pt I2 2.6016(9) .
N11 C12 1.343(13) .
N11 C16 1.351(15) .
C12 C13 1.410(16) .
C12 H12A 0.9500 .
C13 C14 1.365(17) .
C13 H13A 0.9500 .
C14 C15 1.353(18) .
C14 H14A 0.9500 .
C15 C16 1.387(17) .
C15 H15A 0.9500 .
C16 C17 1.506(16) .
C17 C18 1.528(16) .
C17 H17A 0.9900 .
C17 H17B 0.9900 .
C18 C19 1.494(15) .
C18 H18A 0.9900 .
C18 H18B 0.9900 .
C19 N24 1.349(14) .
C19 C20 1.379(15) .
C20 C21 1.373(15) .
C20 H20A 0.9500 .
C21 C22 1.343(17) .
C21 H21A 0.9500 .
C22 C23 1.401(16) .
C22 H22A 0.9500 .
C23 N24 1.361(13) .
C23 H23A 0.9500 .
C30 Cl31 1.736(12) .
C30 Cl31 1.736(12) 2_655

loop_
_geom_torsion_atom_site_label_1
_geom_torsion_atom_site_label_2
_geom_torsion_atom_site_label_3
_geom_torsion_atom_site_label_4
_geom_torsion
N24 Pt N11 C12 -112.2(8)
I1 Pt N11 C12 -130(2)
I2 Pt N11 C12 64.8(8)
N24 Pt N11 C16 60.3(8)
I1 Pt N11 C16 42(3)
I2 Pt N11 C16 -122.7(8)
C16 N11 C12 C13 -2.4(16)
Pt N11 C12 C13 170.3(8)
N11 C12 C13 C14 2.3(17)
C12 C13 C14 C15 0.2(18)
C13 C14 C15 C16 -2.7(19)
C12 N11 C16 C15 0.0(16)
Pt N11 C16 C15 -172.3(8)
C12 N11 C16 C17 -174.8(10)
Pt N11 C16 C17 12.8(14)
C14 C15 C16 N11 2.6(18)
C14 C15 C16 C17 177.4(12)
N11 C16 C17 C18 -54.3(18)
C15 C16 C17 C18 131.0(13)
C16 C17 C18 C19 -19.0(19)
C17 C18 C19 N24 75.1(14)
C17 C18 C19 C20 -110.3(13)
N24 C19 C20 C21 -1.1(16)
C18 C19 C20 C21 -175.7(11)
C19 C20 C21 C22 1.0(18)
C20 C21 C22 C23 -1.5(19)
C21 C22 C23 N24 2.2(17)
C20 C19 N24 C23 1.9(15)
C18 C19 N24 C23 176.9(9)
C20 C19 N24 Pt 176.5(7)
C18 C19 N24 Pt -8.5(13)
C22 C23 N24 C19 -2.4(15)
C22 C23 N24 Pt -177.1(8)
N11 Pt N24 C19 -68.8(8)
I1 Pt N24 C19 109.3(7)
I2 Pt N24 C19 -114(3)
N11 Pt N24 C23 106.0(8)
I1 Pt N24 C23 -75.9(7)
I2 Pt N24 C23 61(4)
